data_4063524
loop_
_publ_author_name
'Vicente, Jos\'e'
'Saura-Llamas, Isabel'
'Garc\'ia-L\'opez, Jos\'e-Antonio'
'Bautista, Delia'

_publ_section_title
;
 Insertion of Isocyanides, Isothiocyanates, and Carbon Monoxide into the
 Pd--C Bond of Cyclopalladated Complexes Containing Primary
 Arylalkylamines of Biological and Pharmaceutical Significance. Synthesis
 of Lactams and Cyclic Amidinium Salts Related to the Isoquinoline,
 Benzo[g]isoquinoline, and \b-Carboline Nuclei
;
_journal_issue 2
_journal_name_full Organometallics
_journal_page_first 448
_journal_page_last 464
_journal_paper_doi 10.1021/om800951k
_journal_volume 28
_journal_year 2009
_chemical_formula_sum 'C20 H23 F3 N2 O3 S'
_chemical_formula_weight 428.46
_chemical_name_systematic
; 
 ? 
;
_space_group_IT_number 15
_symmetry_cell_setting monoclinic
_symmetry_space_group_name_Hall '-C 2yc'
_symmetry_space_group_name_H-M 'C 1 2/c 1'
_atom_sites_solution_hydrogens geom
_atom_sites_solution_primary direct
_atom_sites_solution_secondary difmap
_audit_creation_method SHELXL-97
_cell_angle_alpha 90.00
_cell_angle_beta 117.576(2)
_cell_angle_gamma 90.00
_cell_formula_units_Z 8
_cell_length_a 15.5438(6)
_cell_length_b 19.1839(7)
_cell_length_c 15.5671(6)
_cell_measurement_reflns_used 9687
_cell_measurement_temperature 100(2)
_cell_measurement_theta_max 28.06
_cell_measurement_theta_min 2.59
_cell_volume 4114.6(3)
_computing_cell_refinement 'Bruker SAINT'
_computing_data_collection 'Bruker SMART'
_computing_data_reduction 'Bruker SAINT'
_computing_molecular_graphics 'Bruker SHELXTL'
_computing_publication_material 'Bruker SHELXTL'
_computing_structure_refinement 'SHELXL-97 (Sheldrick, 1997)'
_computing_structure_solution 'SHELXS-97 (Sheldrick, 1990)'
_diffrn_ambient_temperature 100(2)
_diffrn_detector_area_resol_mean 8.26
_diffrn_measured_fraction_theta_full 1.000
_diffrn_measured_fraction_theta_max 1.000
_diffrn_measurement_device_type 'Bruker SMART APEX'
_diffrn_measurement_method \w-scan
_diffrn_radiation_monochromator graphite
_diffrn_radiation_source 'fine-focus sealed tube'
_diffrn_radiation_type MoK\a
_diffrn_radiation_wavelength 0.71073
_diffrn_reflns_av_R_equivalents 0.0237
_diffrn_reflns_av_sigmaI/netI 0.0180
_diffrn_reflns_limit_h_max 19
_diffrn_reflns_limit_h_min -19
_diffrn_reflns_limit_k_max 23
_diffrn_reflns_limit_k_min -23
_diffrn_reflns_limit_l_max 19
_diffrn_reflns_limit_l_min -19
_diffrn_reflns_number 22478
_diffrn_reflns_theta_full 26.00
_diffrn_reflns_theta_max 26.37
_diffrn_reflns_theta_min 1.82
_exptl_absorpt_coefficient_mu 0.208
_exptl_absorpt_correction_T_max 0.9755
_exptl_absorpt_correction_T_min 0.9328
_exptl_absorpt_correction_type multi-scan
_exptl_absorpt_process_details SADABS
_exptl_crystal_colour colourless
_exptl_crystal_density_diffrn 1.383
_exptl_crystal_density_method 'not measured'
_exptl_crystal_description prism
_exptl_crystal_F_000 1792
_exptl_crystal_size_max 0.34
_exptl_crystal_size_mid 0.14
_exptl_crystal_size_min 0.12
_refine_diff_density_max 0.421
_refine_diff_density_min -0.322
_refine_diff_density_rms 0.048
_refine_ls_extinction_method none
_refine_ls_goodness_of_fit_ref 1.020
_refine_ls_hydrogen_treatment 'NH free, rigid methyls, others riding'
_refine_ls_matrix_type full
_refine_ls_number_parameters 274
_refine_ls_number_reflns 4211
_refine_ls_number_restraints 11
_refine_ls_restrained_S_all 1.019
_refine_ls_R_factor_all 0.0381
_refine_ls_R_factor_gt 0.0345
_refine_ls_shift/su_max 0.007
_refine_ls_shift/su_mean 0.001
_refine_ls_structure_factor_coef Fsqd
_refine_ls_weighting_details 'calc w=1/[\s^2^(Fo^2^)+(0.0492P)^2^+3.9520P] where P=(Fo^2^+2Fc^2^)/3'
_refine_ls_weighting_scheme calc
_refine_ls_wR_factor_gt 0.0883
_refine_ls_wR_factor_ref 0.0910
_reflns_number_gt 3841
_reflns_number_total 4211
_reflns_threshold_expression >2sigma(I)
_cod_data_source_file om800951k_si_002.cif
_cod_data_source_block jaa81s
_cod_depositor_comments
;
The following automatic conversions were performed:

'_symmetry_cell_setting' value 'Monoclinic' changed to 'monoclinic'
according to the built-in table from CIF Core dictionary named
'cif_core.dic' version 2.4.1 from 2010-06-29.

Automatic conversion script
Id: cif_fix_values 1715 2011-07-08 13:25:40Z adriana 
;
_cod_original_sg_symbol_H-M ' C2/c'
_cod_database_code 4063524

loop_
_symmetry_equiv_pos_as_xyz
'x, y, z'
'-x, y, -z+1/2'
'x+1/2, y+1/2, z'
'-x+1/2, y+1/2, -z+1/2'
'-x, -y, -z'
'x, -y, z-1/2'
'-x+1/2, -y+1/2, -z'
'x+1/2, -y+1/2, z-1/2'

loop_
_atom_site_label
_atom_site_type_symbol
_atom_site_fract_x
_atom_site_fract_y
_atom_site_fract_z
_atom_site_U_iso_or_equiv
_atom_site_adp_type
_atom_site_occupancy
_atom_site_symmetry_multiplicity
_atom_site_calc_flag
_atom_site_refinement_flags
_atom_site_disorder_assembly
_atom_site_disorder_group
N1 N 0.91417(8) 0.17237(6) 0.90180(8) 0.0162(2) Uani 1 1 d . . .
H01 H 0.8927(12) 0.2135(10) 0.9047(12) 0.026(4) Uiso 1 1 d . . .
N2 N 1.05934(8) 0.20127(6) 1.03256(8) 0.0169(2) Uani 1 1 d . . .
H02 H 1.1178(14) 0.1902(9) 1.0714(13) 0.027(4) Uiso 1 1 d . . .
C1 C 0.84851(9) 0.12661(7) 0.82045(9) 0.0171(3) Uani 1 1 d . . .
C2 C 0.87945(9) 0.05101(7) 0.84923(10) 0.0188(3) Uani 1 1 d . . .
H2A H 0.8599 0.0364 0.8987 0.023 Uiso 1 1 calc R . .
H2B H 0.8452 0.0207 0.7918 0.023 Uiso 1 1 calc R . .
C3 C 0.98706(10) 0.04105(7) 0.88892(9) 0.0165(3) Uani 1 1 d D . .
C4 C 1.02678(10) -0.01845(7) 0.87041(9) 0.0190(3) Uani 1 1 d D . .
H4 H 0.9852 -0.0543 0.8309 0.023 Uiso 1 1 calc R . .
C5 C 1.12653(10) -0.02593(7) 0.90910(10) 0.0201(3) Uani 1 1 d D . .
H5 H 1.1529 -0.0664 0.8950 0.024 Uiso 1 1 calc R . .
C6 C 1.18797(10) 0.02566(7) 0.96840(10) 0.0194(3) Uani 1 1 d D . .
H6 H 1.2563 0.0202 0.9953 0.023 Uiso 1 1 calc R . .
C7 C 1.14978(10) 0.08521(7) 0.98838(9) 0.0173(3) Uani 1 1 d D . .
H7 H 1.1918 0.1204 1.0292 0.021 Uiso 1 1 calc R . .
C8 C 1.04921(9) 0.09313(7) 0.94821(9) 0.0150(3) Uani 1 1 d D . .
C9 C 1.00551(9) 0.15793(7) 0.96188(9) 0.0154(3) Uani 1 1 d . . .
C10 C 0.85469(11) 0.14707(8) 0.72884(10) 0.0223(3) Uani 1 1 d . . .
H10A H 0.8407 0.1969 0.7163 0.027 Uiso 1 1 calc R . .
H10B H 0.8072 0.1201 0.6738 0.027 Uiso 1 1 calc R . .
H10C H 0.9201 0.1374 0.7375 0.027 Uiso 1 1 calc R . .
C11 C 0.74591(10) 0.13752(8) 0.80734(11) 0.0238(3) Uani 1 1 d . . .
H11A H 0.7444 0.1268 0.8682 0.029 Uiso 1 1 calc R . .
H11B H 0.7009 0.1066 0.7561 0.029 Uiso 1 1 calc R . .
H11C H 0.7265 0.1861 0.7893 0.029 Uiso 1 1 calc R . .
C21 C 1.03062(9) 0.26970(7) 1.04781(9) 0.0161(3) Uani 1 1 d D . .
C22 C 1.06761(9) 0.32670(7) 1.01993(9) 0.0185(3) Uani 1 1 d D . .
C23 C 1.04664(10) 0.39294(7) 1.04095(10) 0.0221(3) Uani 1 1 d D . .
H23 H 1.0710 0.4326 1.0228 0.027 Uiso 1 1 calc R . .
C24 C 0.99057(10) 0.40181(7) 1.08816(10) 0.0245(3) Uani 1 1 d D . .
H24 H 0.9776 0.4474 1.1029 0.029 Uiso 1 1 calc R . .
C25 C 0.95362(11) 0.34470(8) 1.11374(10) 0.0242(3) Uani 1 1 d D . .
H25 H 0.9147 0.3515 1.1454 0.029 Uiso 1 1 calc R . .
C26 C 0.97251(10) 0.27694(7) 1.09389(10) 0.0202(3) Uani 1 1 d D . .
C27 C 1.12791(11) 0.31628(8) 0.96823(11) 0.0264(3) Uani 1 1 d . . .
H27A H 1.1408 0.3616 0.9473 0.032 Uiso 1 1 calc R . .
H27B H 1.0927 0.2864 0.9115 0.032 Uiso 1 1 calc R . .
H27C H 1.1895 0.2941 1.0122 0.032 Uiso 1 1 calc R . .
C28 C 0.93071(12) 0.21477(8) 1.12049(12) 0.0307(3) Uani 1 1 d . . .
H28A H 0.8772 0.1954 1.0619 0.037 Uiso 1 1 calc R . .
H28B H 0.9065 0.2292 1.1658 0.037 Uiso 1 1 calc R . .
H28C H 0.9812 0.1793 1.1512 0.037 Uiso 1 1 calc R . .
C99 C 0.65062(11) 0.08455(8) 0.21880(10) 0.0254(3) Uani 1 1 d . . .
O1 O 0.68704(7) 0.19307(5) 0.14327(7) 0.0247(2) Uani 1 1 d . . .
O2 O 0.82214(7) 0.11774(5) 0.24583(8) 0.0260(2) Uani 1 1 d . . .
O3 O 0.74588(7) 0.19086(5) 0.31795(7) 0.0226(2) Uani 1 1 d . . .
S1 S 0.73610(2) 0.154296(17) 0.23228(2) 0.01763(10) Uani 1 1 d . . .
F1 F 0.68167(7) 0.04697(5) 0.30021(7) 0.0342(2) Uani 1 1 d . . .
F2 F 0.64025(8) 0.04103(5) 0.14795(7) 0.0406(3) Uani 1 1 d . . .
F3 F 0.56366(6) 0.10953(6) 0.19841(7) 0.0384(2) Uani 1 1 d . . .

loop_
_atom_site_aniso_label
_atom_site_aniso_U_11
_atom_site_aniso_U_22
_atom_site_aniso_U_33
_atom_site_aniso_U_23
_atom_site_aniso_U_13
_atom_site_aniso_U_12
N1 0.0154(6) 0.0149(6) 0.0166(5) -0.0024(4) 0.0060(5) 0.0004(4)
N2 0.0141(6) 0.0165(6) 0.0156(5) -0.0016(4) 0.0032(5) 0.0011(4)
C1 0.0143(6) 0.0185(6) 0.0158(6) -0.0040(5) 0.0046(5) -0.0021(5)
C2 0.0181(7) 0.0177(6) 0.0188(6) -0.0029(5) 0.0070(5) -0.0033(5)
C3 0.0195(7) 0.0168(6) 0.0136(6) 0.0018(5) 0.0081(5) -0.0012(5)
C4 0.0245(7) 0.0160(6) 0.0161(6) -0.0013(5) 0.0090(5) -0.0018(5)
C5 0.0270(7) 0.0163(6) 0.0196(6) 0.0018(5) 0.0130(6) 0.0044(5)
C6 0.0187(7) 0.0215(7) 0.0193(6) 0.0033(5) 0.0100(5) 0.0028(5)
C7 0.0181(6) 0.0177(6) 0.0153(6) 0.0004(5) 0.0072(5) -0.0016(5)
C8 0.0180(6) 0.0149(6) 0.0134(6) 0.0023(5) 0.0083(5) 0.0007(5)
C9 0.0165(6) 0.0164(6) 0.0143(6) 0.0011(5) 0.0080(5) -0.0014(5)
C10 0.0233(7) 0.0238(7) 0.0174(6) 0.0010(5) 0.0073(6) 0.0052(6)
C11 0.0155(7) 0.0253(7) 0.0281(7) -0.0060(6) 0.0080(6) -0.0022(5)
C21 0.0147(6) 0.0158(6) 0.0129(6) -0.0026(5) 0.0022(5) 0.0007(5)
C22 0.0143(6) 0.0202(7) 0.0162(6) -0.0024(5) 0.0029(5) -0.0015(5)
C23 0.0212(7) 0.0171(6) 0.0228(7) -0.0012(5) 0.0057(6) -0.0025(5)
C24 0.0239(7) 0.0188(7) 0.0251(7) -0.0053(6) 0.0065(6) 0.0039(5)
C25 0.0218(7) 0.0284(8) 0.0227(7) -0.0051(6) 0.0105(6) 0.0028(6)
C26 0.0190(7) 0.0223(7) 0.0170(6) -0.0010(5) 0.0064(5) -0.0003(5)
C27 0.0253(7) 0.0254(7) 0.0317(8) -0.0012(6) 0.0161(6) -0.0037(6)
C28 0.0395(9) 0.0287(8) 0.0329(8) -0.0012(7) 0.0244(7) -0.0047(7)
C99 0.0220(7) 0.0245(7) 0.0222(7) -0.0005(6) 0.0039(6) -0.0034(6)
O1 0.0269(5) 0.0211(5) 0.0195(5) 0.0020(4) 0.0051(4) 0.0027(4)
O2 0.0227(5) 0.0264(5) 0.0288(5) 0.0021(4) 0.0117(4) 0.0064(4)
O3 0.0219(5) 0.0206(5) 0.0194(5) -0.0020(4) 0.0046(4) 0.0030(4)
S1 0.01598(17) 0.01586(17) 0.01713(18) -0.00010(12) 0.00433(13) 0.00166(12)
F1 0.0331(5) 0.0309(5) 0.0296(5) 0.0083(4) 0.0068(4) -0.0068(4)
F2 0.0498(6) 0.0276(5) 0.0319(5) -0.0110(4) 0.0084(5) -0.0120(4)
F3 0.0175(4) 0.0510(6) 0.0390(5) 0.0071(5) 0.0066(4) -0.0026(4)

loop_
_atom_type_symbol
_atom_type_description
_atom_type_scat_dispersion_real
_atom_type_scat_dispersion_imag
_atom_type_scat_source
C C 0.0033 0.0016 'International Tables Vol C Tables 4.2.6.8 and 6.1.1.4'
H H 0.0000 0.0000 'International Tables Vol C Tables 4.2.6.8 and 6.1.1.4'
N N 0.0061 0.0033 'International Tables Vol C Tables 4.2.6.8 and 6.1.1.4'
O O 0.0106 0.0060 'International Tables Vol C Tables 4.2.6.8 and 6.1.1.4'
F F 0.0171 0.0103 'International Tables Vol C Tables 4.2.6.8 and 6.1.1.4'
S S 0.1246 0.1234 'International Tables Vol C Tables 4.2.6.8 and 6.1.1.4'

loop_
_geom_angle_atom_site_label_1
_geom_angle_atom_site_label_2
_geom_angle_atom_site_label_3
_geom_angle
_geom_angle_site_symmetry_1
_geom_angle_site_symmetry_3
_geom_angle_publ_flag
C9 N1 C1 124.63(11) . . ?
C9 N2 C21 125.78(11) . . ?
N1 C1 C10 109.18(11) . . ?
N1 C1 C11 107.18(10) . . ?
C10 C1 C11 110.75(11) . . ?
N1 C1 C2 108.13(10) . . ?
C10 C1 C2 111.77(11) . . ?
C11 C1 C2 109.69(11) . . ?
C3 C2 C1 112.36(11) . . ?
C4 C3 C8 119.07(12) . . ?
C4 C3 C2 122.40(12) . . ?
C8 C3 C2 118.53(12) . . ?
C5 C4 C3 120.64(12) . . ?
C4 C5 C6 120.11(12) . . ?
C7 C6 C5 120.13(13) . . ?
C6 C7 C8 119.69(12) . . ?
C7 C8 C3 120.35(12) . . ?
C7 C8 C9 121.35(12) . . ?
C3 C8 C9 118.19(12) . . ?
N1 C9 N2 121.13(12) . . ?
N1 C9 C8 119.36(12) . . ?
N2 C9 C8 119.49(12) . . ?
C22 C21 C26 122.66(12) . . ?
C22 C21 N2 117.32(12) . . ?
C26 C21 N2 119.91(12) . . ?
C23 C22 C21 117.96(13) . . ?
C23 C22 C27 121.33(13) . . ?
C21 C22 C27 120.72(12) . . ?
C24 C23 C22 120.74(13) . . ?
C25 C24 C23 120.26(13) . . ?
C24 C25 C26 121.11(13) . . ?
C21 C26 C25 117.25(13) . . ?
C21 C26 C28 121.79(13) . . ?
C25 C26 C28 120.95(13) . . ?
F3 C99 F2 107.99(12) . . ?
F3 C99 F1 107.57(12) . . ?
F2 C99 F1 107.37(12) . . ?
F3 C99 S1 111.65(10) . . ?
F2 C99 S1 110.90(11) . . ?
F1 C99 S1 111.17(9) . . ?
O2 S1 O1 115.81(6) . . ?
O2 S1 O3 113.99(6) . . ?
O1 S1 O3 114.70(6) . . ?
O2 S1 C99 103.73(7) . . ?
O1 S1 C99 103.56(6) . . ?
O3 S1 C99 102.75(7) . . ?

loop_
_geom_bond_atom_site_label_1
_geom_bond_atom_site_label_2
_geom_bond_distance
_geom_bond_site_symmetry_2
_geom_bond_publ_flag
N1 C9 1.3182(17) . ?
N1 C1 1.4897(16) . ?
N2 C9 1.3227(17) . ?
N2 C21 1.4413(17) . ?
C1 C10 1.5244(19) . ?
C1 C11 1.5256(18) . ?
C1 C2 1.5285(19) . ?
C2 C3 1.5030(18) . ?
C3 C4 1.3899(19) . ?
C3 C8 1.3992(18) . ?
C4 C5 1.387(2) . ?
C5 C6 1.388(2) . ?
C6 C7 1.3875(19) . ?
C7 C8 1.3975(18) . ?
C8 C9 1.4785(18) . ?
C21 C22 1.3949(19) . ?
C21 C26 1.3962(19) . ?
C22 C23 1.3881(19) . ?
C22 C27 1.505(2) . ?
C23 C24 1.386(2) . ?
C24 C25 1.379(2) . ?
C25 C26 1.398(2) . ?
C26 C28 1.505(2) . ?
C99 F3 1.3268(18) . ?
C99 F2 1.3324(18) . ?
C99 F1 1.3388(17) . ?
C99 S1 1.8279(15) . ?
O1 S1 1.4409(10) . ?
O2 S1 1.4366(10) . ?
O3 S1 1.4512(10) . ?

loop_
_geom_hbond_atom_site_label_D
_geom_hbond_atom_site_label_H
_geom_hbond_atom_site_label_A
_geom_hbond_distance_DH
_geom_hbond_distance_HA
_geom_hbond_distance_DA
_geom_hbond_angle_DHA
_geom_hbond_site_symmetry_A
N1 H01 O1 0.866(19) 2.110(19) 2.9341(15) 158.9(16) 7_656
N2 H02 O3 0.854(19) 2.019(19) 2.8457(15) 162.9(17) 2_756

loop_
_geom_torsion_atom_site_label_1
_geom_torsion_atom_site_label_2
_geom_torsion_atom_site_label_3
_geom_torsion_atom_site_label_4
_geom_torsion
_geom_torsion_site_symmetry_1
_geom_torsion_site_symmetry_2
_geom_torsion_site_symmetry_3
_geom_torsion_site_symmetry_4
_geom_torsion_publ_flag
C9 N1 C1 C10 -91.30(15) . . . . ?
C9 N1 C1 C11 148.69(13) . . . . ?
C9 N1 C1 C2 30.51(17) . . . . ?
N1 C1 C2 C3 -48.09(14) . . . . ?
C10 C1 C2 C3 72.11(14) . . . . ?
C11 C1 C2 C3 -164.66(11) . . . . ?
C1 C2 C3 C4 -143.10(13) . . . . ?
C1 C2 C3 C8 38.22(16) . . . . ?
C8 C3 C4 C5 -0.75(19) . . . . ?
C2 C3 C4 C5 -179.42(12) . . . . ?
C3 C4 C5 C6 1.2(2) . . . . ?
C4 C5 C6 C7 -0.7(2) . . . . ?
C5 C6 C7 C8 -0.27(19) . . . . ?
C6 C7 C8 C3 0.68(19) . . . . ?
C6 C7 C8 C9 -175.52(11) . . . . ?
C4 C3 C8 C7 -0.18(18) . . . . ?
C2 C3 C8 C7 178.55(12) . . . . ?
C4 C3 C8 C9 176.14(11) . . . . ?
C2 C3 C8 C9 -5.13(17) . . . . ?
C1 N1 C9 N2 -179.99(12) . . . . ?
C1 N1 C9 C8 1.80(19) . . . . ?
C21 N2 C9 N1 -5.9(2) . . . . ?
C21 N2 C9 C8 172.27(12) . . . . ?
C7 C8 C9 N1 160.02(12) . . . . ?
C3 C8 C9 N1 -16.27(18) . . . . ?
C7 C8 C9 N2 -18.23(18) . . . . ?
C3 C8 C9 N2 165.49(12) . . . . ?
C9 N2 C21 C22 -102.73(15) . . . . ?
C9 N2 C21 C26 80.81(17) . . . . ?
C26 C21 C22 C23 1.22(19) . . . . ?
N2 C21 C22 C23 -175.14(12) . . . . ?
C26 C21 C22 C27 -178.48(13) . . . . ?
N2 C21 C22 C27 5.16(18) . . . . ?
C21 C22 C23 C24 0.0(2) . . . . ?
C27 C22 C23 C24 179.65(13) . . . . ?
C22 C23 C24 C25 -0.9(2) . . . . ?
C23 C24 C25 C26 0.7(2) . . . . ?
C22 C21 C26 C25 -1.4(2) . . . . ?
N2 C21 C26 C25 174.89(12) . . . . ?
C22 C21 C26 C28 178.00(13) . . . . ?
N2 C21 C26 C28 -5.7(2) . . . . ?
C24 C25 C26 C21 0.4(2) . . . . ?
C24 C25 C26 C28 -179.01(14) . . . . ?
F3 C99 S1 O2 -175.42(10) . . . . ?
F2 C99 S1 O2 -54.94(11) . . . . ?
F1 C99 S1 O2 64.44(12) . . . . ?
F3 C99 S1 O1 -54.08(11) . . . . ?
F2 C99 S1 O1 66.40(11) . . . . ?
F1 C99 S1 O1 -174.22(10) . . . . ?
F3 C99 S1 O3 65.61(11) . . . . ?
F2 C99 S1 O3 -173.91(10) . . . . ?
F1 C99 S1 O3 -54.53(12) . . . . ?

loop_
_cod_related_entry_id
_cod_related_entry_database
_cod_related_entry_code
1 ChemSpider 30659639
